data_4332404
loop_
_publ_author_name
'Eichler, Jack F.'
'Just, Oliver'
'Rees, William S.'

_publ_section_title
;
 Synthesis and Characterization of Imidocubanes with Exocube GeIVand
 SnIVSubstituents:&#x00A0; [M(\m3-NGeMe3)]4(M = Sn, Ge, Pb);
 [Sn(\m3-NSnMe3)]4
;
_journal_issue 17
_journal_name_full 'Inorganic Chemistry'
_journal_page_first 6706
_journal_page_last 6712
_journal_paper_doi 10.1021/ic060331y
_journal_volume 45
_journal_year 2006
_chemical_formula_sum 'C20 H56 Ge2 Li2 N2 O2 Sn2'
_chemical_formula_weight 753.11
_chemical_name_systematic
; 
 ? 
;
_space_group_IT_number 118
_symmetry_space_group_name_Hall 'P -4 -2n'
_symmetry_space_group_name_H-M 'P -4 n 2'
_atom_sites_solution_hydrogens geom
_atom_sites_solution_primary direct
_atom_sites_solution_secondary difmap
_audit_creation_method SHELXL-97
_cell_angle_alpha 90.00
_cell_angle_beta 90.00
_cell_angle_gamma 90.00
_cell_formula_units_Z 2
_cell_length_a 9.7798(6)
_cell_length_b 9.7798(6)
_cell_length_c 17.664(2)
_cell_measurement_temperature 193(2)
_cell_volume 1689.5(2)
_computing_structure_refinement 'SHELXL-97 (Sheldrick, 1997)'
_computing_structure_solution 'SHELXS-97 (Sheldrick, 1990)'
_diffrn_ambient_temperature 193(2)
_diffrn_measured_fraction_theta_full 0.967
_diffrn_measured_fraction_theta_max 0.967
_diffrn_radiation_monochromator graphite
_diffrn_radiation_source 'fine-focus sealed tube'
_diffrn_radiation_type MoK\a
_diffrn_radiation_wavelength 0.71073
_diffrn_reflns_av_R_equivalents 0.0614
_diffrn_reflns_av_sigmaI/netI 0.0498
_diffrn_reflns_limit_h_max 12
_diffrn_reflns_limit_h_min -12
_diffrn_reflns_limit_k_max 11
_diffrn_reflns_limit_k_min -13
_diffrn_reflns_limit_l_max 11
_diffrn_reflns_limit_l_min -23
_diffrn_reflns_number 9503
_diffrn_reflns_theta_full 28.73
_diffrn_reflns_theta_max 28.73
_diffrn_reflns_theta_min 2.31
_exptl_absorpt_coefficient_mu 3.238
_exptl_absorpt_correction_T_max 0.5827
_exptl_absorpt_correction_T_min 0.4211
_exptl_crystal_density_diffrn 1.480
_exptl_crystal_density_method 'not measured'
_exptl_crystal_F_000 752
_exptl_crystal_size_max 0.32
_exptl_crystal_size_mid 0.27
_exptl_crystal_size_min 0.19
_refine_diff_density_max 0.616
_refine_diff_density_min -0.516
_refine_diff_density_rms 0.108
_refine_ls_abs_structure_details 'Flack H D (1983), Acta Cryst. A39, 876-881'
_refine_ls_abs_structure_Flack 0.08(5)
_refine_ls_extinction_coef 0.0007(5)
_refine_ls_extinction_expression Fc^*^=kFc[1+0.001xFc^2^\l^3^/sin(2\q)]^-1/4^
_refine_ls_extinction_method SHELXL
_refine_ls_goodness_of_fit_ref 1.075
_refine_ls_hydrogen_treatment mixed
_refine_ls_matrix_type full
_refine_ls_number_parameters 80
_refine_ls_number_reflns 2087
_refine_ls_number_restraints 0
_refine_ls_restrained_S_all 1.075
_refine_ls_R_factor_all 0.0465
_refine_ls_R_factor_gt 0.0385
_refine_ls_shift/su_max 0.001
_refine_ls_shift/su_mean 0.000
_refine_ls_structure_factor_coef Fsqd
_refine_ls_weighting_details 'calc w=1/[\s^2^(Fo^2^)+(0.0592P)^2^+0.0000P] where P=(Fo^2^+2Fc^2^)/3'
_refine_ls_weighting_scheme calc
_refine_ls_wR_factor_gt 0.0977
_refine_ls_wR_factor_ref 0.1018
_reflns_number_gt 1828
_reflns_number_total 2087
_reflns_threshold_expression >2sigma(I)
_cod_data_source_file ic060331ysup2.cif
_cod_data_source_block jfe50
_cod_original_cell_volume 1689.4(3)
_cod_database_code 4332404

loop_
_symmetry_equiv_pos_as_xyz
'x, y, z'
'-x, -y, z'
'y, -x, -z'
'-y, x, -z'
'x+1/2, -y+1/2, z+1/2'
'-x+1/2, y+1/2, z+1/2'
'y+1/2, x+1/2, -z+1/2'
'-y+1/2, -x+1/2, -z+1/2'

loop_
_atom_site_label
_atom_site_type_symbol
_atom_site_fract_x
_atom_site_fract_y
_atom_site_fract_z
_atom_site_U_iso_or_equiv
_atom_site_adp_type
_atom_site_occupancy
_atom_site_symmetry_multiplicity
_atom_site_calc_flag
_atom_site_refinement_flags
Ge1 Ge 0.59155(4) 0.13831(4) 0.89642(3) 0.03676(16) Uani 0.50 1 d P
Sn1 Sn 0.59155(4) 0.13831(4) 0.89642(3) 0.03676(16) Uani 0.50 1 d P
N1 N 0.5000 0.0000 0.8388(3) 0.0310(11) Uani 1 2 d S
C1 C 0.6061(7) 0.3077(7) 0.8309(4) 0.0594(16) Uani 1 1 d .
H1A H 0.5247 0.3601 0.8355 0.16(3) Uiso 1 1 calc R
H1B H 0.6184 0.2815 0.7796 0.16(3) Uiso 1 1 calc R
H1C H 0.6820 0.3610 0.8469 0.16(3) Uiso 1 1 calc R
C2 C 0.4897(8) 0.1960(7) 0.9928(3) 0.0602(16) Uani 1 1 d .
H2A H 0.4937 0.1241 1.0289 0.114(19) Uiso 1 1 calc R
H2B H 0.3969 0.2151 0.9808 0.114(19) Uiso 1 1 calc R
H2C H 0.5313 0.2756 1.0132 0.114(19) Uiso 1 1 calc R
C3 C 0.7827(8) 0.0819(7) 0.9255(4) 0.0678(19) Uani 1 1 d .
H3A H 0.8323 0.0573 0.8813 0.100(18) Uiso 1 1 calc R
H3B H 0.7786 0.0059 0.9589 0.100(18) Uiso 1 1 calc R
H3C H 0.8273 0.1560 0.9500 0.100(18) Uiso 1 1 calc R
C4 C 0.2131(7) 0.2787(7) 0.8171(4) 0.0622(16) Uani 1 1 d .
H4A H 0.2376 0.3722 0.8226 0.19(4) Uiso 1 1 calc R
H4B H 0.2496 0.2303 0.8591 0.19(4) Uiso 1 1 calc R
C5 C 0.0651(10) 0.2673(16) 0.8184(7) 0.135(5) Uani 1 1 d .
H5A H 0.0391 0.1774 0.8040 0.25(5) Uiso 1 1 calc R
H5B H 0.0267 0.3314 0.7840 0.25(5) Uiso 1 1 calc R
H5C H 0.0327 0.2856 0.8681 0.25(5) Uiso 1 1 calc R
O1 O 0.2725(3) 0.2275(3) 0.7500 0.0427(12) Uani 1 2 d S
Li1 Li 0.4126(8) 0.0874(8) 0.7500 0.031(2) Uani 1 2 d S

loop_
_atom_site_aniso_label
_atom_site_aniso_U_11
_atom_site_aniso_U_22
_atom_site_aniso_U_33
_atom_site_aniso_U_23
_atom_site_aniso_U_13
_atom_site_aniso_U_12
Ge1 0.0455(3) 0.0341(2) 0.0307(2) -0.00253(18) -0.0022(2) -0.00260(15)
Sn1 0.0455(3) 0.0341(2) 0.0307(2) -0.00253(18) -0.0022(2) -0.00260(15)
N1 0.035(3) 0.034(3) 0.024(2) 0.000 0.000 -0.006(2)
C1 0.078(4) 0.047(3) 0.053(4) 0.005(3) -0.002(3) -0.009(3)
C2 0.069(4) 0.064(4) 0.049(3) -0.022(3) 0.010(3) -0.006(4)
C3 0.076(5) 0.059(4) 0.068(4) -0.006(3) -0.020(4) -0.004(3)
C4 0.067(4) 0.065(4) 0.054(4) -0.010(3) 0.010(3) 0.014(3)
C5 0.093(7) 0.178(12) 0.135(10) -0.071(10) 0.006(7) 0.005(7)
O1 0.0468(18) 0.0468(18) 0.034(3) 0.0010(16) 0.0010(16) 0.011(2)
Li1 0.032(3) 0.032(3) 0.029(5) -0.010(3) -0.010(3) 0.005(4)

loop_
_atom_type_symbol
_atom_type_description
_atom_type_scat_dispersion_real
_atom_type_scat_dispersion_imag
_atom_type_scat_source
C C 0.0033 0.0016 'International Tables Vol C Tables 4.2.6.8 and 6.1.1.4'
H H 0.0000 0.0000 'International Tables Vol C Tables 4.2.6.8 and 6.1.1.4'
Li Li -0.0003 0.0001 'International Tables Vol C Tables 4.2.6.8 and 6.1.1.4'
N N 0.0061 0.0033 'International Tables Vol C Tables 4.2.6.8 and 6.1.1.4'
O O 0.0106 0.0060 'International Tables Vol C Tables 4.2.6.8 and 6.1.1.4'
Ge Ge 0.1547 1.8001 'International Tables Vol C Tables 4.2.6.8 and 6.1.1.4'
Sn Sn -0.6537 1.4246 'International Tables Vol C Tables 4.2.6.8 and 6.1.1.4'

loop_
_geom_angle_atom_site_label_1
_geom_angle_atom_site_label_2
_geom_angle_atom_site_label_3
_geom_angle
_geom_angle_site_symmetry_1
_geom_angle_site_symmetry_3
N1 Ge1 C3 112.07(19) . .
N1 Ge1 C1 107.9(2) . .
C3 Ge1 C1 107.7(3) . .
N1 Ge1 C2 114.1(2) . .
C3 Ge1 C2 108.3(3) . .
C1 Ge1 C2 106.4(3) . .
N1 Ge1 Li1 36.42(16) . .
C3 Ge1 Li1 132.7(3) . .
C1 Ge1 Li1 72.6(2) . .
C2 Ge1 Li1 116.9(3) . .
Ge1 N1 Sn1 115.8(3) . 2_655
Ge1 N1 Ge1 115.8(3) . 2_655
Sn1 N1 Ge1 0.00(3) 2_655 2_655
Ge1 N1 Li1 108.54(13) . .
Sn1 N1 Li1 121.61(9) 2_655 .
Ge1 N1 Li1 121.61(9) 2_655 .
Ge1 N1 Li1 121.61(9) . 2_655
Sn1 N1 Li1 108.54(13) 2_655 2_655
Ge1 N1 Li1 108.54(13) 2_655 2_655
Li1 N1 Li1 75.3(5) . 2_655
O1 C4 C5 113.4(7) . .
C4 O1 C4 114.4(6) 8_556 .
C4 O1 Li1 122.8(3) 8_556 .
C4 O1 Li1 122.8(3) . .
O1 Li1 N1 127.6(3) . 7_546
O1 Li1 N1 127.6(3) . .
N1 Li1 N1 104.7(5) 7_546 .
O1 Li1 Li1 180.0(6) . 2_655
N1 Li1 Li1 52.4(3) 7_546 2_655
N1 Li1 Li1 52.4(3) . 2_655
O1 Li1 Sn1 106.27(18) . 8_556
N1 Li1 Sn1 35.04(5) 7_546 8_556
N1 Li1 Sn1 118.5(4) . 8_556
Li1 Li1 Sn1 73.73(18) 2_655 8_556
O1 Li1 Ge1 106.27(18) . 8_556
N1 Li1 Ge1 35.04(5) 7_546 8_556
N1 Li1 Ge1 118.5(4) . 8_556
Li1 Li1 Ge1 73.73(18) 2_655 8_556
Sn1 Li1 Ge1 0.000(18) 8_556 8_556
O1 Li1 Ge1 106.27(18) . .
N1 Li1 Ge1 118.5(4) 7_546 .
N1 Li1 Ge1 35.04(5) . .
Li1 Li1 Ge1 73.73(18) 2_655 .
Sn1 Li1 Ge1 147.5(4) 8_556 .
Ge1 Li1 Ge1 147.5(4) 8_556 .
O1 Li1 Sn1 116.79(16) . 7_546
N1 Li1 Sn1 28.66(3) 7_546 7_546
N1 Li1 Sn1 109.1(4) . 7_546
Li1 Li1 Sn1 63.21(16) 2_655 7_546
Sn1 Li1 Sn1 59.11(8) 8_556 7_546
Ge1 Li1 Sn1 59.11(8) 8_556 7_546
Ge1 Li1 Sn1 105.12(18) . 7_546
O1 Li1 Sn1 116.79(16) . 2_655
N1 Li1 Sn1 109.1(4) 7_546 2_655
N1 Li1 Sn1 28.66(3) . 2_655
Li1 Li1 Sn1 63.21(16) 2_655 2_655
Sn1 Li1 Sn1 105.12(18) 8_556 2_655
Ge1 Li1 Sn1 105.12(18) 8_556 2_655
Ge1 Li1 Sn1 59.11(8) . 2_655
Sn1 Li1 Sn1 126.4(3) 7_546 2_655

loop_
_geom_bond_atom_site_label_1
_geom_bond_atom_site_label_2
_geom_bond_distance
_geom_bond_site_symmetry_2
Ge1 N1 1.915(3) .
Ge1 C3 2.015(8) .
Ge1 C1 2.026(6) .
Ge1 C2 2.051(6) .
Ge1 Li1 3.162(3) .
N1 Sn1 1.915(3) 2_655
N1 Ge1 1.915(3) 2_655
N1 Li1 1.980(8) .
N1 Li1 1.980(8) 2_655
C4 O1 1.412(7) .
C4 C5 1.451(12) .
O1 C4 1.412(7) 8_556
O1 Li1 1.937(12) .
Li1 N1 1.980(8) 7_546
Li1 Li1 2.42(2) 2_655
Li1 Sn1 3.162(3) 8_556
Li1 Ge1 3.162(3) 8_556
Li1 Sn1 3.401(5) 7_546
Li1 Sn1 3.401(5) 2_655
